data_7709706
loop_
_publ_author_name
'Hylland, Knut T.'
'Schmidtke, Inga L.'
'Wragg, David S.'
'Nova, Ainara'
'Tilset, Mats'

_publ_section_title
;
 Synthesis of substituted (N,C) and (N,C,C) Au(iii) complexes: the
 influence of sterics and electronics on cyclometalation reactions
;
_journal_name_full 'Dalton Transactions'
_journal_paper_doi 10.1039/D2DT00371F
_journal_year 2022
_chemical_formula_moiety 'C43 H35 Au2 F6 N3 O10, 2(C H2 Cl2), C2 H F3 O2, C2 H0.026 F3 O2'
_chemical_formula_sum 'C49 H40.03 Au2 Cl4 F12 N3 O14'
_chemical_formula_weight 1658.60
_space_group_crystal_system triclinic
_space_group_IT_number 2
_space_group_name_Hall '-P 1'
_space_group_name_H-M_alt 'P -1'
_atom_sites_solution_hydrogens mixed
_audit_creation_date 2021-12-04
_audit_creation_method
;
Olex2 1.5
(compiled 2021.11.18 svn.ra9532c28 for OlexSys, GUI svn.r6429)
;
_audit_update_record
;
2021-12-04 deposited with the CCDC.	2022-03-04 downloaded from the CCDC.
;
_cell_angle_alpha 86.730(5)
_cell_angle_beta 82.867(5)
_cell_angle_gamma 76.625(4)
_cell_formula_units_Z 2
_cell_length_a 11.978(2)
_cell_length_b 14.129(3)
_cell_length_c 16.804(4)
_cell_measurement_reflns_used 9448
_cell_measurement_temperature 99.9
_cell_measurement_theta_max 22.10
_cell_measurement_theta_min 2.26
_cell_volume 2744.1(10)
_computing_cell_refinement 'SAINT V8.40A (Bruker, 2019)'
_computing_data_reduction 'SAINT V8.40A (Bruker, 2019)'
_computing_molecular_graphics 'Olex2 1.5 (Dolomanov et al., 2009)'
_computing_publication_material 'Olex2 1.5 (Dolomanov et al., 2009)'
_computing_structure_refinement 'SHELXL 2018/3 (Sheldrick, 2015)'
_computing_structure_solution 'SHELXT  (Sheldrick, 2015)'
_diffrn_ambient_temperature 99.9
_diffrn_detector 'Bruker Photon 100 area detector'
_diffrn_detector_area_resol_mean 10.42
_diffrn_detector_type 'CMOS area detector'
_diffrn_measured_fraction_theta_full 0.988
_diffrn_measured_fraction_theta_max 0.988
_diffrn_measurement_device 'three-circle diffractometer'
_diffrn_measurement_device_type 'Bruker D8 Venture'
_diffrn_measurement_method '\w and \f shutterless scans'
_diffrn_radiation_monochromator 'mirror optics'
_diffrn_radiation_probe x-ray
_diffrn_radiation_type MoK\a
_diffrn_radiation_wavelength 0.71073
_diffrn_reflns_av_R_equivalents 0.0801
_diffrn_reflns_av_unetI/netI 0.0504
_diffrn_reflns_Laue_measured_fraction_full 0.988
_diffrn_reflns_Laue_measured_fraction_max 0.988
_diffrn_reflns_limit_h_max 12
_diffrn_reflns_limit_h_min -12
_diffrn_reflns_limit_k_max 14
_diffrn_reflns_limit_k_min -14
_diffrn_reflns_limit_l_max 17
_diffrn_reflns_limit_l_min -17
_diffrn_reflns_number 47330
_diffrn_reflns_point_group_measured_fraction_full 0.988
_diffrn_reflns_point_group_measured_fraction_max 0.988
_diffrn_reflns_theta_full 22.142
_diffrn_reflns_theta_max 22.142
_diffrn_reflns_theta_min 1.482
_diffrn_source 'microfocus sealed X-ray tube'
_diffrn_source_type 'Incoatec I\ms'
_exptl_absorpt_coefficient_mu 5.644
_exptl_absorpt_correction_T_max 0.7447
_exptl_absorpt_correction_T_min 0.4100
_exptl_absorpt_correction_type multi-scan
_exptl_absorpt_process_details
;
SADABS-2016/2 (Bruker,2016/2) was used for absorption correction.
wR2(int) was 0.1365 before and 0.0949 after correction.
The Ratio of minimum to maximum transmission is 0.5506.
The \l/2 correction factor is Not present.
;
_exptl_crystal_colour colourless
_exptl_crystal_colour_primary colourless
_exptl_crystal_density_diffrn 2.007
_exptl_crystal_description plate
_exptl_crystal_F_000 1602
_exptl_crystal_size_max 0.4
_exptl_crystal_size_mid 0.34
_exptl_crystal_size_min 0.09
_refine_diff_density_max 3.283
_refine_diff_density_min -4.044
_refine_diff_density_rms 0.309
_refine_ls_extinction_method none
_refine_ls_goodness_of_fit_ref 1.286
_refine_ls_hydrogen_treatment mixed
_refine_ls_matrix_type full
_refine_ls_number_parameters 414
_refine_ls_number_reflns 6777
_refine_ls_number_restraints 30
_refine_ls_restrained_S_all 1.287
_refine_ls_R_factor_all 0.1224
_refine_ls_R_factor_gt 0.0905
_refine_ls_shift/su_max 0.000
_refine_ls_shift/su_mean 0.000
_refine_ls_structure_factor_coef Fsqd
_refine_ls_weighting_details 'w=1/[\s^2^(Fo^2^)+232.4826P] where P=(Fo^2^+2Fc^2^)/3'
_refine_ls_weighting_scheme calc
_refine_ls_wR_factor_gt 0.2123
_refine_ls_wR_factor_ref 0.2330
_reflns_Friedel_coverage 0.000
_reflns_number_gt 5268
_reflns_number_total 6777
_reflns_threshold_expression 'I > 2\s(I)'
_cod_data_source_file d2dt00371f2.cif
_cod_data_source_block test_1ang_a
_cod_original_cell_volume 2744.0(10)
_cod_database_code 7709706
_shelx_shelxl_version_number 2018/3
_shelx_space_group_comment
;
The symmetry employed for this shelxl refinement is uniquely defined
by the following loop, which should always be used as a source of
symmetry information in preference to the above space-group names.
They are only intended as comments.
;
_shelx_estimated_absorpt_t_max 0.631
_shelx_estimated_absorpt_t_min 0.211
_olex2_refinement_description
;
1. Fixed Uiso
 At 1.2 times of:
  All C(H) groups, All C(H,H) groups, All Cl(H) groups
 At 1.5 times of:
  All C(H,H,H) groups, All O(H) groups
2. Restrained distances
 O12-H12
 0.96 with sigma of 0.02
 O13-H14
 0.96 with sigma of 0.02
 C43-F3B \\sim C43-F3A \\sim C43-F2B \\sim C43-F2A \\sim C43-F1
 with sigma of 0.02
3. Uiso/Uaniso restraints and constraints
F1 \\sim F2B \\sim F3B \\sim F2A \\sim F3A: within 1.7A with sigma of 0.04 and
sigma for terminal atoms of 0.08 within 1.7A
Uanis(O1) = Uanis(O2) = Uanis(O3) = Uanis(O4) = Uanis(O7) = Uanis(O8) =
Uanis(O10) = Uanis(O9) = Uanis(O5) = Uanis(O6) = Uanis(O11) = Uanis(O12) =
Uanis(O13) = Uanis(O14)
Uanis(N1) = Uanis(N2) = Uanis(N3)
Uanis(C42) = Uanis(C43) = Uanis(C14) = Uanis(C15) = Uanis(C45) = Uanis(C46) =
Uanis(C48)
Uanis(C1) = Uanis(C2) = Uanis(C3) = Uanis(C4) = Uanis(C5) = Uanis(C6) =
Uanis(C11) = Uanis(C10) = Uanis(C9) = Uanis(C8) = Uanis(C7) = Uanis(C12) =
Uanis(C13)
Uanis(C26) = Uanis(C25) = Uanis(C24) = Uanis(C23) = Uanis(C22) = Uanis(C21) =
Uanis(C16) = Uanis(C17) = Uanis(C18) = Uanis(C19) = Uanis(C20) = Uanis(C27) =
Uanis(C28)
Uanis(C29) = Uanis(C30) = Uanis(C31) = Uanis(C32) = Uanis(C33) = Uanis(C34) =
Uanis(C39) = Uanis(C38) = Uanis(C37) = Uanis(C36) = Uanis(C35) = Uanis(C41) =
Uanis(C40)
Uanis(F5) = Uanis(F1) = Uanis(F2A) = Uanis(F2B) = Uanis(F3A) = Uanis(F3B)
4. Rigid body (RIGU) restrains
 F1, F2B, F3B, F2A, F3A
 with sigma for 1-2 distances of 0.004 and sigma for 1-3 distances of 0.004
5. Others
 Sof(F2A)=Sof(F3A)=1-FVAR(1)
 Sof(F2B)=Sof(F3B)=FVAR(1)
6.a Secondary CH2 refined with riding coordinates:
 C44(H9,H10), C49(H11,H13)
6.b Aromatic/amide H refined with riding coordinates:
 C1(H), C2(HA), C3(HB), C4(HC), C9(HD), C11(HE), C18(HL), C23(HM), C24(HN),
 C25(HO), C26(HP), C29(HW), C30(HX), C31(HY), C32(HZ), C37(H1), C39(H2)
6.c Tetrahedral OH refined with riding coordinates:
 O13(H14)
6.d Idealised Me refined as rotating group:
 C12(HF,HG,HH), C13(HI,HJ,HK), C27(HQ,HR,HS), C28(HT,HU,HV), C40(H3,H4,H5),
 C41(H6,H7,H8)
;
_olex2_date_sample_data_collection 2020-09-25
_olex2_date_sample_submission 2020-08-20
_olex2_exptl_crystal_mounting_method 'Frozen on a Mitegen cryoloop using Paretone oil.'
_olex2_submission_special_instructions 'No special instructions were received'

loop_
_space_group_symop_operation_xyz
'x, y, z'
'-x, -y, -z'

loop_
_atom_site_label
_atom_site_type_symbol
_atom_site_fract_x
_atom_site_fract_y
_atom_site_fract_z
_atom_site_U_iso_or_equiv
_atom_site_adp_type
_atom_site_occupancy
_atom_site_site_symmetry_order
_atom_site_calc_flag
_atom_site_refinement_flags_posn
_atom_site_refinement_flags_adp
_atom_site_refinement_flags_occupancy
_atom_site_disorder_assembly
_atom_site_disorder_group
Au1 Au 0.49551(8) 0.66494(7) 0.37924(6) 0.0261(3) Uani 1 1 d . . . . .
Au2 Au 0.16597(8) 0.83310(7) 0.13405(6) 0.0292(3) Uani 1 1 d . . . . .
F1 F -0.0247(14) 0.5792(12) 0.2156(13) 0.068(3) Uani 1 1 d D . . . .
F4 F 0.6814(15) 0.9717(12) 0.2911(10) 0.057(5) Uani 1 1 d . . . . .
F5 F 0.7620(15) 0.8703(12) 0.3764(13) 0.068(3) Uani 1 1 d . . . . .
F6 F 0.5978(18) 0.9622(12) 0.4110(12) 0.072(6) Uani 1 1 d . . . . .
O1 O 0.0751(15) 0.7203(12) 0.1686(12) 0.0396(13) Uani 1 1 d . . . . .
O2 O -0.0918(15) 0.8297(12) 0.1854(12) 0.0396(13) Uani 1 1 d . . . . .
O3 O 0.3318(14) 0.9581(12) 0.2054(12) 0.0396(13) Uani 1 1 d . . . . .
O4 O 0.3983(14) 1.1490(12) -0.0363(12) 0.0396(13) Uani 1 1 d . . . . .
O5 O 0.3128(14) 0.8065(12) 0.4761(12) 0.0396(13) Uani 1 1 d . . . . .
O6 O 0.0514(15) 0.9416(12) 0.2780(12) 0.0396(13) Uani 1 1 d . . . . .
O7 O 0.5676(15) 0.7873(13) 0.3853(12) 0.0396(13) Uani 1 1 d . . . . .
O8 O 0.5949(15) 0.8247(12) 0.2557(12) 0.0396(13) Uani 1 1 d . . . . .
O9 O 0.2507(15) 0.6005(12) 0.3566(12) 0.0396(13) Uani 1 1 d . . . . .
O10 O 0.3774(14) 0.2620(12) 0.3899(12) 0.0396(13) Uani 1 1 d . . . . .
N1 N 0.6475(16) 0.5710(14) 0.4133(11) 0.023(3) Uani 1 1 d . . . . .
N2 N 0.1124(16) 0.8512(14) 0.0185(11) 0.023(3) Uani 1 1 d . . . . .
N3 N 0.5043(16) 0.6961(14) 0.1905(11) 0.023(3) Uani 1 1 d . . . . .
C1 C 0.741(2) 0.5992(18) 0.4273(15) 0.0288(16) Uani 1 1 d . . . . .
H H 0.741859 0.666516 0.423883 0.035 Uiso 1 1 calc R U . . .
C2 C 0.836(2) 0.5335(17) 0.4464(15) 0.0288(16) Uani 1 1 d . . . . .
HA H 0.904104 0.553864 0.455160 0.035 Uiso 1 1 calc R U . . .
C3 C 0.833(2) 0.4354(18) 0.4530(15) 0.0288(16) Uani 1 1 d . . . . .
HB H 0.898569 0.387714 0.467095 0.035 Uiso 1 1 calc R U . . .
C4 C 0.735(2) 0.4090(18) 0.4387(15) 0.0288(16) Uani 1 1 d . . . . .
HC H 0.731218 0.342456 0.443892 0.035 Uiso 1 1 calc R U . . .
C5 C 0.644(2) 0.4767(18) 0.4174(15) 0.0288(16) Uani 1 1 d . . . . .
C6 C 0.530(2) 0.4597(18) 0.3981(15) 0.0288(16) Uani 1 1 d . . . . .
C7 C 0.442(2) 0.5398(18) 0.3824(15) 0.0288(16) Uani 1 1 d . . . . .
C8 C 0.339(2) 0.5202(18) 0.3678(15) 0.0288(16) Uani 1 1 d . . . . .
C9 C 0.322(2) 0.4273(17) 0.3669(15) 0.0288(16) Uani 1 1 d . . . . .
HD H 0.251960 0.416230 0.353092 0.035 Uiso 1 1 calc R U . . .
C10 C 0.411(2) 0.3494(18) 0.3867(15) 0.0288(16) Uani 1 1 d . . . . .
C11 C 0.517(2) 0.3629(18) 0.4011(15) 0.0288(16) Uani 1 1 d . . . . .
HE H 0.577540 0.309489 0.412646 0.035 Uiso 1 1 calc R U . . .
C12 C 0.465(2) 0.1759(17) 0.4089(16) 0.0288(16) Uani 1 1 d . . . . .
HF H 0.533609 0.171232 0.369714 0.043 Uiso 1 1 calc R U . . .
HG H 0.434118 0.117646 0.406820 0.043 Uiso 1 1 calc R U . . .
HH H 0.485662 0.180910 0.462817 0.043 Uiso 1 1 calc R U . . .
C13 C 0.147(2) 0.5809(18) 0.3370(16) 0.0288(16) Uani 1 1 d . . . . .
HI H 0.161429 0.551449 0.284240 0.043 Uiso 1 1 calc R U . . .
HJ H 0.088376 0.641726 0.335672 0.043 Uiso 1 1 calc R U . . .
HK H 0.120752 0.535844 0.377471 0.043 Uiso 1 1 calc R U . . .
C14 C 0.602(2) 0.833(2) 0.3270(19) 0.040(3) Uani 1 1 d . . . . .
C15 C 0.661(2) 0.911(2) 0.3506(19) 0.040(3) Uani 1 1 d . . . . .
C16 C 0.349(2) 0.7567(17) 0.3425(15) 0.0269(16) Uani 1 1 d . . . . .
C17 C 0.279(2) 0.8162(17) 0.3991(15) 0.0269(16) Uani 1 1 d . . . . .
C18 C 0.179(2) 0.8767(16) 0.3796(15) 0.0269(16) Uani 1 1 d . . . . .
HL H 0.130106 0.917079 0.419270 0.032 Uiso 1 1 calc R U . . .
C19 C 0.149(2) 0.8796(17) 0.3046(15) 0.0269(16) Uani 1 1 d . . . . .
C20 C 0.219(2) 0.8197(16) 0.2464(15) 0.0269(16) Uani 1 1 d . . . . .
C21 C 0.319(2) 0.7568(17) 0.2657(15) 0.0269(16) Uani 1 1 d . . . . .
C22 C 0.392(2) 0.6939(16) 0.2056(15) 0.0269(16) Uani 1 1 d . . . . .
C23 C 0.354(2) 0.6224(16) 0.1668(15) 0.0269(16) Uani 1 1 d . . . . .
HM H 0.275050 0.617937 0.174639 0.032 Uiso 1 1 calc R U . . .
C24 C 0.435(2) 0.5588(17) 0.1165(15) 0.0269(16) Uani 1 1 d . . . . .
HN H 0.413157 0.507797 0.092483 0.032 Uiso 1 1 calc R U . . .
C25 C 0.550(2) 0.5690(16) 0.1012(15) 0.0269(16) Uani 1 1 d . . . . .
HO H 0.603770 0.526524 0.065595 0.032 Uiso 1 1 calc R U . . .
C26 C 0.582(2) 0.6395(16) 0.1373(15) 0.0269(16) Uani 1 1 d . . . . .
HP H 0.658562 0.649404 0.125586 0.032 Uiso 1 1 calc R U . . .
C27 C 0.245(2) 0.8760(16) 0.5323(15) 0.0269(16) Uani 1 1 d . . . . .
HQ H 0.252746 0.941587 0.514006 0.040 Uiso 1 1 calc R U . . .
HR H 0.273305 0.861358 0.585073 0.040 Uiso 1 1 calc R U . . .
HS H 0.164175 0.872390 0.536320 0.040 Uiso 1 1 calc R U . . .
C28 C -0.026(2) 0.9930(17) 0.3356(15) 0.0269(16) Uani 1 1 d . . . . .
HT H -0.097850 1.022194 0.313208 0.040 Uiso 1 1 calc R U . . .
HU H 0.006744 1.044455 0.354091 0.040 Uiso 1 1 calc R U . . .
HV H -0.040791 0.949195 0.380982 0.040 Uiso 1 1 calc R U . . .
C29 C 0.038(2) 0.8044(18) -0.0065(16) 0.0329(17) Uani 1 1 d . . . . .
HW H 0.015314 0.753257 0.025851 0.040 Uiso 1 1 calc R U . . .
C30 C -0.005(2) 0.8303(18) -0.0785(16) 0.0329(17) Uani 1 1 d . . . . .
HX H -0.054859 0.795292 -0.097016 0.040 Uiso 1 1 calc R U . . .
C31 C 0.024(2) 0.9051(18) -0.1230(17) 0.0329(17) Uani 1 1 d . . . . .
HY H -0.008937 0.924895 -0.171672 0.040 Uiso 1 1 calc R U . . .
C32 C 0.102(2) 0.9537(18) -0.0973(16) 0.0329(17) Uani 1 1 d . . . . .
HZ H 0.124565 1.005295 -0.129058 0.040 Uiso 1 1 calc R U . . .
C33 C 0.145(2) 0.9248(18) -0.0239(16) 0.0329(17) Uani 1 1 d . . . . .
C34 C 0.225(2) 0.9698(18) 0.0117(16) 0.0329(17) Uani 1 1 d . . . . .
C35 C 0.250(2) 0.9381(18) 0.0904(16) 0.0329(17) Uani 1 1 d . . . . .
C36 C 0.315(2) 0.9835(18) 0.1281(16) 0.0329(17) Uani 1 1 d . . . . .
C37 C 0.367(2) 1.0570(18) 0.0870(16) 0.0329(17) Uani 1 1 d . . . . .
H1 H 0.412264 1.088757 0.113741 0.040 Uiso 1 1 calc R U . . .
C38 C 0.349(2) 1.0813(18) 0.0083(16) 0.0329(17) Uani 1 1 d . . . . .
C39 C 0.273(2) 1.0411(18) -0.0277(17) 0.0329(17) Uani 1 1 d . . . . .
H2 H 0.254215 1.063163 -0.079885 0.040 Uiso 1 1 calc R U . . .
C40 C 0.479(2) 1.1854(18) -0.0010(16) 0.0329(17) Uani 1 1 d . . . . .
H3 H 0.513228 1.227881 -0.039770 0.049 Uiso 1 1 calc R U . . .
H4 H 0.539310 1.131169 0.015634 0.049 Uiso 1 1 calc R U . . .
H5 H 0.439883 1.222607 0.046065 0.049 Uiso 1 1 calc R U . . .
C41 C 0.391(2) 1.0130(18) 0.2492(16) 0.0329(17) Uani 1 1 d . . . . .
H6 H 0.472417 1.000703 0.227635 0.049 Uiso 1 1 calc R U . . .
H7 H 0.383932 0.992870 0.306012 0.049 Uiso 1 1 calc R U . . .
H8 H 0.355559 1.082545 0.243521 0.049 Uiso 1 1 calc R U . . .
C42 C -0.026(2) 0.748(2) 0.1843(18) 0.040(3) Uani 1 1 d . . . . .
C43 C -0.0887(18) 0.6662(16) 0.2057(14) 0.040(3) Uani 1 1 d D . . . .
F2B F -0.181(2) 0.679(2) 0.259(2) 0.068(3) Uani 0.57(2) 1 d D U P A 1
F3B F -0.128(3) 0.643(2) 0.1414(18) 0.068(3) Uani 0.57(2) 1 d D U P A 1
F2A F -0.125(4) 0.676(3) 0.2830(18) 0.068(3) Uani 0.43(2) 1 d D U P A 2
F3A F -0.184(3) 0.684(3) 0.172(3) 0.068(3) Uani 0.43(2) 1 d D U P A 2
Cl1 Cl 0.6510(7) 1.3127(5) 0.0764(5) 0.054(2) Uani 1 1 d . . . . .
H12 H 0.81(2) 0.737(15) 0.742(12) 0.065 Uiso 1 1 d D U . . .
Cl2 Cl 0.6050(7) 1.1683(6) 0.1976(5) 0.058(2) Uani 1 1 d . . . . .
C44 C 0.580(3) 1.290(2) 0.1724(18) 0.050(8) Uani 1 1 d . . . . .
H9 H 0.607862 1.324198 0.213194 0.060 Uiso 1 1 calc R U . . .
H10 H 0.496205 1.316434 0.172841 0.060 Uiso 1 1 calc R U . . .
Cl3 Cl 1.1460(7) 0.7400(5) 0.7225(5) 0.051(2) Uani 1 1 d . . . . .
Cl4 Cl 1.2422(6) 0.5427(5) 0.7772(5) 0.0475(19) Uani 1 1 d . . . . .
C49 C 1.111(2) 0.630(2) 0.764(2) 0.047(8) Uani 1 1 d . . . . .
H11 H 1.063507 0.642408 0.816579 0.057 Uiso 1 1 calc R U . . .
H13 H 1.066798 0.604555 0.727874 0.057 Uiso 1 1 calc R U . . .
F7 F 0.8631(16) 0.7475(13) 0.5028(12) 0.064(5) Uani 1 1 d . . . . .
F8 F 0.7933(15) 0.8771(11) 0.5654(12) 0.060(5) Uani 1 1 d . . . . .
F9 F 0.9762(15) 0.8197(13) 0.5496(10) 0.057(5) Uani 1 1 d . . . . .
O11 O 0.9183(15) 0.6475(13) 0.6375(12) 0.0396(13) Uani 1 1 d . . . . .
O12 O 0.8280(15) 0.7860(13) 0.7022(12) 0.0396(13) Uani 1 1 d D . . . .
C45 C 0.874(2) 0.798(2) 0.5636(18) 0.040(3) Uani 1 1 d . . . . .
C46 C 0.872(2) 0.734(2) 0.6406(18) 0.040(3) Uani 1 1 d . . . . .
F10 F 0.9438(15) 0.5638(18) 0.9337(13) 0.089(7) Uani 1 1 d . . . . .
F11 F 0.790(2) 0.632(2) 0.9969(14) 0.123(10) Uani 1 1 d . . . . .
F12 F 0.805(2) 0.4982(19) 0.9478(17) 0.117(9) Uani 1 1 d . . . . .
O13 O 0.7031(15) 0.6185(13) 0.8384(13) 0.0396(13) Uani 1 1 d D . . . .
H14 H 0.718387 0.594211 0.792717 0.059 Uiso 0.0(5) 1 calc DR U . B 1
O14 O 0.8510(15) 0.6940(12) 0.8294(12) 0.0396(13) Uani 1 1 d . . . . .
C47 C 0.791(2) 0.633(2) 0.860(2) 0.049(8) Uani 1 1 d . . . . .
C48 C 0.834(2) 0.583(2) 0.9360(19) 0.040(3) Uani 1 1 d . . . . .

loop_
_atom_site_aniso_label
_atom_site_aniso_U_11
_atom_site_aniso_U_22
_atom_site_aniso_U_33
_atom_site_aniso_U_23
_atom_site_aniso_U_13
_atom_site_aniso_U_12
Au1 0.0213(6) 0.0175(6) 0.0405(7) -0.0023(4) -0.0088(4) -0.0032(4)
Au2 0.0252(6) 0.0216(6) 0.0417(7) -0.0026(4) -0.0105(5) -0.0029(4)
F1 0.044(7) 0.042(6) 0.124(10) 0.013(6) -0.034(6) -0.016(5)
F4 0.070(12) 0.047(10) 0.064(12) 0.025(9) -0.025(9) -0.032(9)
F5 0.044(7) 0.042(6) 0.124(10) 0.013(6) -0.034(6) -0.016(5)
F6 0.103(16) 0.038(10) 0.091(15) -0.020(10) -0.008(12) -0.046(11)
O1 0.025(3) 0.029(3) 0.066(4) 0.000(2) -0.010(2) -0.007(2)
O2 0.025(3) 0.029(3) 0.066(4) 0.000(2) -0.010(2) -0.007(2)
O3 0.025(3) 0.029(3) 0.066(4) 0.000(2) -0.010(2) -0.007(2)
O4 0.025(3) 0.029(3) 0.066(4) 0.000(2) -0.010(2) -0.007(2)
O5 0.025(3) 0.029(3) 0.066(4) 0.000(2) -0.010(2) -0.007(2)
O6 0.025(3) 0.029(3) 0.066(4) 0.000(2) -0.010(2) -0.007(2)
O7 0.025(3) 0.029(3) 0.066(4) 0.000(2) -0.010(2) -0.007(2)
O8 0.025(3) 0.029(3) 0.066(4) 0.000(2) -0.010(2) -0.007(2)
O9 0.025(3) 0.029(3) 0.066(4) 0.000(2) -0.010(2) -0.007(2)
O10 0.025(3) 0.029(3) 0.066(4) 0.000(2) -0.010(2) -0.007(2)
N1 0.020(6) 0.026(7) 0.023(7) -0.002(5) -0.004(5) -0.006(5)
N2 0.020(6) 0.026(7) 0.023(7) -0.002(5) -0.004(5) -0.006(5)
N3 0.020(6) 0.026(7) 0.023(7) -0.002(5) -0.004(5) -0.006(5)
C1 0.019(4) 0.027(4) 0.041(4) 0.000(3) -0.002(3) -0.006(3)
C2 0.019(4) 0.027(4) 0.041(4) 0.000(3) -0.002(3) -0.006(3)
C3 0.019(4) 0.027(4) 0.041(4) 0.000(3) -0.002(3) -0.006(3)
C4 0.019(4) 0.027(4) 0.041(4) 0.000(3) -0.002(3) -0.006(3)
C5 0.019(4) 0.027(4) 0.041(4) 0.000(3) -0.002(3) -0.006(3)
C6 0.019(4) 0.027(4) 0.041(4) 0.000(3) -0.002(3) -0.006(3)
C7 0.019(4) 0.027(4) 0.041(4) 0.000(3) -0.002(3) -0.006(3)
C8 0.019(4) 0.027(4) 0.041(4) 0.000(3) -0.002(3) -0.006(3)
C9 0.019(4) 0.027(4) 0.041(4) 0.000(3) -0.002(3) -0.006(3)
C10 0.019(4) 0.027(4) 0.041(4) 0.000(3) -0.002(3) -0.006(3)
C11 0.019(4) 0.027(4) 0.041(4) 0.000(3) -0.002(3) -0.006(3)
C12 0.019(4) 0.027(4) 0.041(4) 0.000(3) -0.002(3) -0.006(3)
C13 0.019(4) 0.027(4) 0.041(4) 0.000(3) -0.002(3) -0.006(3)
C14 0.035(7) 0.029(6) 0.060(8) -0.005(5) -0.008(5) -0.012(5)
C15 0.035(7) 0.029(6) 0.060(8) -0.005(5) -0.008(5) -0.012(5)
C16 0.024(4) 0.015(4) 0.041(4) -0.002(3) -0.010(3) 0.001(3)
C17 0.024(4) 0.015(4) 0.041(4) -0.002(3) -0.010(3) 0.001(3)
C18 0.024(4) 0.015(4) 0.041(4) -0.002(3) -0.010(3) 0.001(3)
C19 0.024(4) 0.015(4) 0.041(4) -0.002(3) -0.010(3) 0.001(3)
C20 0.024(4) 0.015(4) 0.041(4) -0.002(3) -0.010(3) 0.001(3)
C21 0.024(4) 0.015(4) 0.041(4) -0.002(3) -0.010(3) 0.001(3)
C22 0.024(4) 0.015(4) 0.041(4) -0.002(3) -0.010(3) 0.001(3)
C23 0.024(4) 0.015(4) 0.041(4) -0.002(3) -0.010(3) 0.001(3)
C24 0.024(4) 0.015(4) 0.041(4) -0.002(3) -0.010(3) 0.001(3)
C25 0.024(4) 0.015(4) 0.041(4) -0.002(3) -0.010(3) 0.001(3)
C26 0.024(4) 0.015(4) 0.041(4) -0.002(3) -0.010(3) 0.001(3)
C27 0.024(4) 0.015(4) 0.041(4) -0.002(3) -0.010(3) 0.001(3)
C28 0.024(4) 0.015(4) 0.041(4) -0.002(3) -0.010(3) 0.001(3)
C29 0.026(4) 0.023(4) 0.048(5) -0.004(3) -0.009(3) 0.001(3)
C30 0.026(4) 0.023(4) 0.048(5) -0.004(3) -0.009(3) 0.001(3)
C31 0.026(4) 0.023(4) 0.048(5) -0.004(3) -0.009(3) 0.001(3)
C32 0.026(4) 0.023(4) 0.048(5) -0.004(3) -0.009(3) 0.001(3)
C33 0.026(4) 0.023(4) 0.048(5) -0.004(3) -0.009(3) 0.001(3)
C34 0.026(4) 0.023(4) 0.048(5) -0.004(3) -0.009(3) 0.001(3)
C35 0.026(4) 0.023(4) 0.048(5) -0.004(3) -0.009(3) 0.001(3)
C36 0.026(4) 0.023(4) 0.048(5) -0.004(3) -0.009(3) 0.001(3)
C37 0.026(4) 0.023(4) 0.048(5) -0.004(3) -0.009(3) 0.001(3)
C38 0.026(4) 0.023(4) 0.048(5) -0.004(3) -0.009(3) 0.001(3)
C39 0.026(4) 0.023(4) 0.048(5) -0.004(3) -0.009(3) 0.001(3)
C40 0.026(4) 0.023(4) 0.048(5) -0.004(3) -0.009(3) 0.001(3)
C41 0.026(4) 0.023(4) 0.048(5) -0.004(3) -0.009(3) 0.001(3)
C42 0.035(7) 0.029(6) 0.060(8) -0.005(5) -0.008(5) -0.012(5)
C43 0.035(7) 0.029(6) 0.060(8) -0.005(5) -0.008(5) -0.012(5)
F2B 0.044(7) 0.042(6) 0.124(10) 0.013(6) -0.034(6) -0.016(5)
F3B 0.044(7) 0.042(6) 0.124(10) 0.013(6) -0.034(6) -0.016(5)
F2A 0.044(7) 0.042(6) 0.124(10) 0.013(6) -0.034(6) -0.016(5)
F3A 0.044(7) 0.042(6) 0.124(10) 0.013(6) -0.034(6) -0.016(5)
Cl1 0.064(5) 0.040(4) 0.059(5) 0.001(4) 0.001(4) -0.017(4)
Cl2 0.064(5) 0.039(4) 0.075(6) 0.009(4) -0.008(4) -0.024(4)
C44 0.046(19) 0.032(17) 0.06(2) -0.003(14) 0.007(15) 0.015(14)
Cl3 0.049(5) 0.029(4) 0.074(6) -0.004(4) -0.002(4) -0.008(3)
Cl4 0.033(4) 0.037(4) 0.072(5) 0.003(4) -0.009(4) -0.006(3)
C49 0.029(16) 0.047(19) 0.07(2) -0.004(16) -0.003(15) -0.020(14)
F7 0.061(12) 0.060(12) 0.083(14) -0.006(10) -0.022(10) -0.028(10)
F8 0.056(12) 0.025(9) 0.097(15) 0.015(9) -0.007(10) -0.009(8)
F9 0.062(12) 0.061(12) 0.063(12) 0.016(9) -0.019(9) -0.041(10)
O11 0.025(3) 0.029(3) 0.066(4) 0.000(2) -0.010(2) -0.007(2)
O12 0.025(3) 0.029(3) 0.066(4) 0.000(2) -0.010(2) -0.007(2)
C45 0.035(7) 0.029(6) 0.060(8) -0.005(5) -0.008(5) -0.012(5)
C46 0.035(7) 0.029(6) 0.060(8) -0.005(5) -0.008(5) -0.012(5)
F10 0.030(11) 0.13(2) 0.104(17) 0.033(14) -0.016(10) -0.018(12)
F11 0.12(2) 0.15(2) 0.064(16) -0.030(16) 0.005(14) 0.028(19)
F12 0.13(2) 0.10(2) 0.13(2) 0.050(17) -0.051(18) -0.057(18)
O13 0.025(3) 0.029(3) 0.066(4) 0.000(2) -0.010(2) -0.007(2)
O14 0.025(3) 0.029(3) 0.066(4) 0.000(2) -0.010(2) -0.007(2)
C47 0.014(15) 0.06(2) 0.08(2) -0.017(17) 0.011(14) -0.019(14)
C48 0.035(7) 0.029(6) 0.060(8) -0.005(5) -0.008(5) -0.012(5)

loop_
_atom_type_symbol
_atom_type_description
_atom_type_scat_dispersion_real
_atom_type_scat_dispersion_imag
_atom_type_scat_source
C C 0.0033 0.0016 'International Tables Vol C Tables 4.2.6.8 and 6.1.1.4'
H H 0.0000 0.0000 'International Tables Vol C Tables 4.2.6.8 and 6.1.1.4'
Au Au -2.0133 8.8022 'International Tables Vol C Tables 4.2.6.8 and 6.1.1.4'
Cl Cl 0.1484 0.1585 'International Tables Vol C Tables 4.2.6.8 and 6.1.1.4'
F F 0.0171 0.0103 'International Tables Vol C Tables 4.2.6.8 and 6.1.1.4'
N N 0.0061 0.0033 'International Tables Vol C Tables 4.2.6.8 and 6.1.1.4'
O O 0.0106 0.0060 'International Tables Vol C Tables 4.2.6.8 and 6.1.1.4'

loop_
_geom_angle_atom_site_label_1
_geom_angle_atom_site_label_2
_geom_angle_atom_site_label_3
_geom_angle
_geom_angle_site_symmetry_1
_geom_angle_site_symmetry_3
_geom_angle_publ_flag
N1 Au1 O7 90.9(7) . . ?
C7 Au1 O7 172.6(9) . . ?
C7 Au1 N1 82.2(8) . . ?
C7 Au1 C16 98.0(10) . . ?
C16 Au1 O7 89.0(8) . . ?
C16 Au1 N1 178.4(9) . . ?
N2 Au2 O1 93.3(7) . . ?
C20 Au2 O1 88.3(8) . . ?
C20 Au2 N2 178.2(8) . . ?
C35 Au2 O1 174.6(9) . . ?
C35 Au2 N2 81.5(9) . . ?
C35 Au2 C20 96.9(10) . . ?
C42 O1 Au2 114.7(17) . . ?
C36 O3 C41 120(2) . . ?
C38 O4 C40 117(2) . . ?
C17 O5 C27 115.6(18) . . ?
C28 O6 C19 116(2) . . ?
C14 O7 Au1 124.8(18) . . ?
C8 O9 C13 116.1(19) . . ?
C10 O10 C12 115.8(18) . . ?
C1 N1 Au1 124.9(16) . . ?
C1 N1 C5 121(2) . . ?
C5 N1 Au1 113.7(15) . . ?
C29 N2 Au2 124.0(17) . . ?
C33 N2 Au2 113.2(16) . . ?
C33 N2 C29 122(2) . . ?
C22 N3 C26 125(2) . . ?
N1 C1 H 119.6 . . ?
N1 C1 C2 121(2) . . ?
C2 C1 H 119.6 . . ?
C1 C2 HA 120.6 . . ?
C1 C2 C3 119(2) . . ?
C3 C2 HA 120.6 . . ?
C2 C3 HB 120.6 . . ?
C4 C3 C2 119(2) . . ?
C4 C3 HB 120.6 . . ?
C3 C4 HC 119.8 . . ?
C5 C4 C3 120(2) . . ?
C5 C4 HC 119.8 . . ?
N1 C5 C4 120(2) . . ?
N1 C5 C6 113(2) . . ?
C4 C5 C6 127(2) . . ?
C7 C6 C5 119(2) . . ?
C7 C6 C11 123(2) . . ?
C11 C6 C5 118(2) . . ?
C6 C7 Au1 111.7(17) . . ?
C8 C7 Au1 131.6(19) . . ?
C8 C7 C6 117(2) . . ?
C7 C8 O9 116(2) . . ?
C9 C8 O9 121(2) . . ?
C9 C8 C7 123(2) . . ?
C8 C9 HD 120.8 . . ?
C8 C9 C10 118(2) . . ?
C10 C9 HD 120.8 . . ?
O10 C10 C9 112(2) . . ?
C11 C10 O10 127(2) . . ?
C11 C10 C9 122(2) . . ?
C6 C11 HE 121.5 . . ?
C10 C11 C6 117(2) . . ?
C10 C11 HE 121.5 . . ?
O10 C12 HF 109.5 . . ?
O10 C12 HG 109.5 . . ?
O10 C12 HH 109.5 . . ?
HF C12 HG 109.5 . . ?
HF C12 HH 109.5 . . ?
HG C12 HH 109.5 . . ?
O9 C13 HI 109.5 . . ?
O9 C13 HJ 109.5 . . ?
O9 C13 HK 109.5 . . ?
HI C13 HJ 109.5 . . ?
HI C13 HK 109.5 . . ?
HJ C13 HK 109.5 . . ?
O7 C14 O8 129(3) . . ?
O7 C14 C15 112(3) . . ?
O8 C14 C15 119(3) . . ?
F4 C15 F5 107(2) . . ?
F4 C15 F6 108(2) . . ?
F4 C15 C14 113(3) . . ?
F5 C15 F6 106(2) . . ?
F5 C15 C14 111(2) . . ?
F6 C15 C14 111(2) . . ?
C17 C16 Au1 116.7(18) . . ?
C17 C16 C21 121(2) . . ?
C21 C16 Au1 122.4(17) . . ?
C16 C17 O5 117(2) . . ?
C18 C17 O5 123(2) . . ?
C18 C17 C16 120(2) . . ?
C17 C18 HL 119.7 . . ?
C19 C18 C17 121(2) . . ?
C19 C18 HL 119.7 . . ?
O6 C19 C20 115(2) . . ?
C18 C19 O6 125(2) . . ?
C18 C19 C20 120(2) . . ?
C19 C20 Au2 116.3(17) . . ?
C21 C20 Au2 123.7(18) . . ?
C21 C20 C19 120(2) . . ?
C16 C21 C22 121(2) . . ?
C20 C21 C16 119(2) . . ?
C20 C21 C22 120(2) . . ?
N3 C22 C21 119(2) . . ?
N3 C22 C23 117(2) . . ?
C23 C22 C21 123(2) . . ?
C22 C23 HM 121.0 . . ?
C24 C23 C22 118(2) . . ?
C24 C23 HM 121.0 . . ?
C23 C24 HN 119.5 . . ?
C23 C24 C25 121(2) . . ?
C25 C24 HN 119.5 . . ?
C24 C25 HO 120.2 . . ?
C26 C25 C24 120(2) . . ?
C26 C25 HO 120.2 . . ?
N3 C26 HP 120.6 . . ?
C25 C26 N3 119(2) . . ?
C25 C26 HP 120.6 . . ?
O5 C27 HQ 109.5 . . ?
O5 C27 HR 109.5 . . ?
O5 C27 HS 109.5 . . ?
HQ C27 HR 109.5 . . ?
HQ C27 HS 109.5 . . ?
HR C27 HS 109.5 . . ?
O6 C28 HT 109.5 . . ?
O6 C28 HU 109.5 . . ?
O6 C28 HV 109.5 . . ?
HT C28 HU 109.5 . . ?
HT C28 HV 109.5 . . ?
HU C28 HV 109.5 . . ?
N2 C29 HW 119.9 . . ?
N2 C29 C30 120(2) . . ?
C30 C29 HW 119.9 . . ?
C29 C30 HX 119.9 . . ?
C31 C30 C29 120(3) . . ?
C31 C30 HX 119.9 . . ?
C30 C31 HY 120.1 . . ?
C30 C31 C32 120(3) . . ?
C32 C31 HY 120.1 . . ?
C31 C32 HZ 120.7 . . ?
C31 C32 C33 119(2) . . ?
C33 C32 HZ 120.7 . . ?
N2 C33 C32 119(2) . . ?
N2 C33 C34 116(2) . . ?
C32 C33 C34 125(2) . . ?
C35 C34 C33 117(2) . . ?
C39 C34 C33 122(2) . . ?
C39 C34 C35 120(2) . . ?
C34 C35 Au2 111.5(18) . . ?
C36 C35 Au2 129(2) . . ?
C36 C35 C34 119(2) . . ?
O3 C36 C37 120(2) . . ?
C35 C36 O3 119(2) . . ?
C35 C36 C37 121(3) . . ?
C36 C37 H1 120.3 . . ?
C38 C37 C36 119(2) . . ?
C38 C37 H1 120.3 . . ?
O4 C38 C37 123(2) . . ?
O4 C38 C39 117(2) . . ?
C37 C38 C39 120(3) . . ?
C34 C39 C38 121(3) . . ?
C34 C39 H2 119.7 . . ?
C38 C39 H2 119.7 . . ?
O4 C40 H3 109.5 . . ?
O4 C40 H4 109.5 . . ?
O4 C40 H5 109.5 . . ?
H3 C40 H4 109.5 . . ?
H3 C40 H5 109.5 . . ?
H4 C40 H5 109.5 . . ?
O3 C41 H6 109.5 . . ?
O3 C41 H7 109.5 . . ?
O3 C41 H8 109.5 . . ?
H6 C41 H7 109.5 . . ?
H6 C41 H8 109.5 . . ?
H7 C41 H8 109.5 . . ?
O1 C42 O2 134(3) . . ?
O1 C42 C43 114(2) . . ?
O2 C42 C43 113(2) . . ?
F1 C43 C42 117(2) . . ?
F1 C43 F2B 110(2) . . ?
F1 C43 F3B 93(2) . . ?
F1 C43 F2A 94(3) . . ?
F1 C43 F3A 124(3) . . ?
F2B C43 C42 121(2) . . ?
F2B C43 F3B 102(3) . . ?
F3B C43 C42 110(2) . . ?
F2A C43 C42 105(3) . . ?
F3A C43 C42 110(3) . . ?
F3A C43 F2A 104(3) . . ?
Cl1 C44 H9 109.2 . . ?
Cl1 C44 H10 109.2 . . ?
Cl2 C44 Cl1 112.2(15) . . ?
Cl2 C44 H9 109.2 . . ?
Cl2 C44 H10 109.2 . . ?
H9 C44 H10 107.9 . . ?
Cl3 C49 H11 109.9 . . ?
Cl3 C49 H13 109.9 . . ?
Cl4 C49 Cl3 108.9(14) . . ?
Cl4 C49 H11 109.9 . . ?
Cl4 C49 H13 109.9 . . ?
H11 C49 H13 108.3 . . ?
C46 O12 H12 102(10) . . ?
F7 C45 F9 107(2) . . ?
F7 C45 C46 109(2) . . ?
F8 C45 F7 108(2) . . ?
F8 C45 F9 110(2) . . ?
F8 C45 C46 115(2) . . ?
F9 C45 C46 108(2) . . ?
O11 C46 O12 130(3) . . ?
O11 C46 C45 119(3) . . ?
O12 C46 C45 111(2) . . ?
C47 O13 H14 109.5 . . ?
O13 C47 O14 128(3) . . ?
O13 C47 C48 119(3) . . ?
O14 C47 C48 113(2) . . ?
F10 C48 F12 105(3) . . ?
F10 C48 C47 113(3) . . ?
F11 C48 F10 109(3) . . ?
F11 C48 F12 107(3) . . ?
F11 C48 C47 112(3) . . ?
F12 C48 C47 111(2) . . ?

loop_
_geom_bond_atom_site_label_1
_geom_bond_atom_site_label_2
_geom_bond_distance
_geom_bond_site_symmetry_2
_geom_bond_publ_flag
Au1 O7 2.116(17) . ?
Au1 N1 2.111(19) . ?
Au1 C7 2.01(2) . ?
Au1 C16 2.07(2) . ?
Au2 O1 2.145(17) . ?
Au2 N2 2.104(18) . ?
Au2 C20 2.05(2) . ?
Au2 C35 2.03(3) . ?
F1 C43 1.303(18) . ?
F4 C15 1.32(3) . ?
F5 C15 1.32(3) . ?
F6 C15 1.33(3) . ?
O1 C42 1.18(3) . ?
O2 C42 1.24(3) . ?
O3 C36 1.35(3) . ?
O3 C41 1.44(3) . ?
O4 C38 1.38(3) . ?
O4 C40 1.40(3) . ?
O5 C17 1.39(3) . ?
O5 C27 1.43(3) . ?
O6 C19 1.39(3) . ?
O6 C28 1.36(3) . ?
O7 C14 1.23(3) . ?
O8 C14 1.23(3) . ?
O9 C8 1.38(3) . ?
O9 C13 1.41(3) . ?
O10 C10 1.38(3) . ?
O10 C12 1.46(3) . ?
N1 C1 1.33(3) . ?
N1 C5 1.34(3) . ?
N2 C29 1.34(3) . ?
N2 C33 1.33(3) . ?
N3 C22 1.35(3) . ?
N3 C26 1.36(3) . ?
C1 H 0.9500 . ?
C1 C2 1.35(3) . ?
C2 HA 0.9500 . ?
C2 C3 1.39(3) . ?
C3 HB 0.9500 . ?
C3 C4 1.37(3) . ?
C4 HC 0.9500 . ?
C4 C5 1.35(3) . ?
C5 C6 1.51(3) . ?
C6 C7 1.39(3) . ?
C6 C11 1.41(3) . ?
C7 C8 1.38(3) . ?
C8 C9 1.38(3) . ?
C9 HD 0.9500 . ?
C9 C10 1.40(3) . ?
C10 C11 1.37(3) . ?
C11 HE 0.9500 . ?
C12 HF 0.9800 . ?
C12 HG 0.9800 . ?
C12 HH 0.9800 . ?
C13 HI 0.9800 . ?
C13 HJ 0.9800 . ?
C13 HK 0.9800 . ?
C14 C15 1.53(4) . ?
C16 C17 1.37(3) . ?
C16 C21 1.38(3) . ?
C17 C18 1.37(3) . ?
C18 HL 0.9500 . ?
C18 C19 1.35(3) . ?
C19 C20 1.40(3) . ?
C20 C21 1.38(3) . ?
C21 C22 1.45(3) . ?
C22 C23 1.42(3) . ?
C23 HM 0.9500 . ?
C23 C24 1.40(3) . ?
C24 HN 0.9500 . ?
C24 C25 1.40(3) . ?
C25 HO 0.9500 . ?
C25 C26 1.35(3) . ?
C26 HP 0.9500 . ?
C27 HQ 0.9800 . ?
C27 HR 0.9800 . ?
C27 HS 0.9800 . ?
C28 HT 0.9800 . ?
C28 HU 0.9800 . ?
C28 HV 0.9800 . ?
C29 HW 0.9500 . ?
C29 C30 1.37(4) . ?
C30 HX 0.9500 . ?
C30 C31 1.34(4) . ?
C31 HY 0.9500 . ?
C31 C32 1.40(4) . ?
C32 HZ 0.9500 . ?
C32 C33 1.40(4) . ?
C33 C34 1.46(4) . ?
C34 C35 1.42(4) . ?
C34 C39 1.37(4) . ?
C35 C36 1.35(4) . ?
C36 C37 1.43(4) . ?
C37 H1 0.9500 . ?
C37 C38 1.38(4) . ?
C38 C39 1.39(4) . ?
C39 H2 0.9500 . ?
C40 H3 0.9800 . ?
C40 H4 0.9800 . ?
C40 H5 0.9800 . ?
C41 H6 0.9800 . ?
C41 H7 0.9800 . ?
C41 H8 0.9800 . ?
C42 C43 1.52(4) . ?
C43 F2B 1.32(2) . ?
C43 F3B 1.32(2) . ?
C43 F2A 1.32(2) . ?
C43 F3A 1.31(2) . ?
Cl1 C44 1.78(3) . ?
Cl2 C44 1.71(3) . ?
C44 H9 0.9900 . ?
C44 H10 0.9900 . ?
Cl3 C49 1.78(3) . ?
Cl4 C49 1.78(3) . ?
C49 H11 0.9900 . ?
C49 H13 0.9900 . ?
F7 C45 1.31(3) . ?
F8 C45 1.29(3) . ?
F9 C45 1.32(3) . ?
O11 C46 1.22(3) . ?
O12 H12 0.96(2) . ?
O12 C46 1.29(3) . ?
C45 C46 1.54(4) . ?
F10 C48 1.28(3) . ?
F11 C48 1.26(3) . ?
F12 C48 1.31(3) . ?
O13 H14 0.8400 . ?
O13 C47 1.22(3) . ?
O14 C47 1.29(3) . ?
C47 C48 1.51(4) . ?

loop_
_geom_hbond_atom_site_label_D
_geom_hbond_atom_site_label_H
_geom_hbond_atom_site_label_A
_geom_hbond_distance_DH
_geom_hbond_distance_HA
_geom_hbond_distance_DA
_geom_hbond_angle_DHA
_geom_hbond_site_symmetry_A
_geom_hbond_publ_flag
O12 H12 O14 0.96(2) 1.64(19) 2.45(3) 139(25) . yes

loop_
_geom_torsion_atom_site_label_1
_geom_torsion_atom_site_label_2
_geom_torsion_atom_site_label_3
_geom_torsion_atom_site_label_4
_geom_torsion
_geom_torsion_site_symmetry_1
_geom_torsion_site_symmetry_2
_geom_torsion_site_symmetry_3
_geom_torsion_site_symmetry_4
_geom_torsion_publ_flag
Au1 O7 C14 O8 7(4) . . . . ?
Au1 O7 C14 C15 -173.8(16) . . . . ?
Au1 N1 C1 C2 -177.8(18) . . . . ?
Au1 N1 C5 C4 -179.8(19) . . . . ?
Au1 N1 C5 C6 -1(3) . . . . ?
Au1 C7 C8 O9 -7(4) . . . . ?
Au1 C7 C8 C9 175(2) . . . . ?
Au1 C16 C17 O5 -2(3) . . . . ?
Au1 C16 C17 C18 -178.0(18) . . . . ?
Au1 C16 C21 C20 179.4(18) . . . . ?
Au1 C16 C21 C22 -2(3) . . . . ?
Au2 O1 C42 O2 0(5) . . . . ?
Au2 O1 C42 C43 177.9(16) . . . . ?
Au2 N2 C29 C30 170.8(18) . . . . ?
Au2 N2 C33 C32 -171.1(18) . . . . ?
Au2 N2 C33 C34 9(3) . . . . ?
Au2 C20 C21 C16 177.4(18) . . . . ?
Au2 C20 C21 C22 -1(3) . . . . ?
Au2 C35 C36 O3 1(4) . . . . ?
Au2 C35 C36 C37 -179.2(18) . . . . ?
O1 C42 C43 F1 10(4) . . . . ?
O1 C42 C43 F2B 147(3) . . . . ?
O1 C42 C43 F3B -95(3) . . . . ?
O1 C42 C43 F2A 112(3) . . . . ?
O1 C42 C43 F3A -138(4) . . . . ?
O2 C42 C43 F1 -172(2) . . . . ?
O2 C42 C43 F2B -34(4) . . . . ?
O2 C42 C43 F3B 84(3) . . . . ?
O2 C42 C43 F2A -70(3) . . . . ?
O2 C42 C43 F3A 41(4) . . . . ?
O3 C36 C37 C38 180(2) . . . . ?
O4 C38 C39 C34 177(2) . . . . ?
O5 C17 C18 C19 -177(2) . . . . ?
O6 C19 C20 Au2 -1(3) . . . . ?
O6 C19 C20 C21 179(2) . . . . ?
O7 C14 C15 F4 -169(2) . . . . ?
O7 C14 C15 F5 71(3) . . . . ?
O7 C14 C15 F6 -47(3) . . . . ?
O8 C14 C15 F4 11(4) . . . . ?
O8 C14 C15 F5 -110(3) . . . . ?
O8 C14 C15 F6 132(3) . . . . ?
O9 C8 C9 C10 -174(2) . . . . ?
O10 C10 C11 C6 -177(2) . . . . ?
N1 C1 C2 C3 -1(4) . . . . ?
N1 C5 C6 C7 -3(3) . . . . ?
N1 C5 C6 C11 -180(2) . . . . ?
N2 C29 C30 C31 -3(4) . . . . ?
N2 C33 C34 C35 -6(3) . . . . ?
N2 C33 C34 C39 175(2) . . . . ?
N3 C22 C23 C24 1(3) . . . . ?
C1 N1 C5 C4 2(4) . . . . ?
C1 N1 C5 C6 -179(2) . . . . ?
C1 C2 C3 C4 1(4) . . . . ?
C2 C3 C4 C5 1(4) . . . . ?
C3 C4 C5 N1 -3(4) . . . . ?
C3 C4 C5 C6 179(2) . . . . ?
C4 C5 C6 C7 176(3) . . . . ?
C4 C5 C6 C11 -1(4) . . . . ?
C5 N1 C1 C2 0(4) . . . . ?
C5 C6 C7 Au1 5(3) . . . . ?
C5 C6 C7 C8 -178(2) . . . . ?
C5 C6 C11 C10 177(2) . . . . ?
C6 C7 C8 O9 177(2) . . . . ?
C6 C7 C8 C9 -1(4) . . . . ?
C7 C6 C11 C10 1(4) . . . . ?
C7 C8 C9 C10 4(4) . . . . ?
C8 C9 C10 O10 175(2) . . . . ?
C8 C9 C10 C11 -5(4) . . . . ?
C9 C10 C11 C6 2(4) . . . . ?
C11 C6 C7 Au1 -178(2) . . . . ?
C11 C6 C7 C8 -1(4) . . . . ?
C12 O10 C10 C9 179(2) . . . . ?
C12 O10 C10 C11 -1(4) . . . . ?
C13 O9 C8 C7 176(2) . . . . ?
C13 O9 C8 C9 -6(3) . . . . ?
C16 C17 C18 C19 -1(4) . . . . ?
C16 C21 C22 N3 -53(3) . . . . ?
C16 C21 C22 C23 120(3) . . . . ?
C17 C16 C21 C20 2(4) . . . . ?
C17 C16 C21 C22 -180(2) . . . . ?
C17 C18 C19 O6 -177(2) . . . . ?
C17 C18 C19 C20 1(4) . . . . ?
C18 C19 C20 Au2 -178.6(18) . . . . ?
C18 C19 C20 C21 1(4) . . . . ?
C19 C20 C21 C16 -2(4) . . . . ?
C19 C20 C21 C22 179(2) . . . . ?
C20 C21 C22 N3 125(3) . . . . ?
C20 C21 C22 C23 -61(3) . . . . ?
C21 C16 C17 O5 176(2) . . . . ?
C21 C16 C17 C18 0(4) . . . . ?
C21 C22 C23 C24 -173(2) . . . . ?
C22 N3 C26 C25 -6(4) . . . . ?
C22 C23 C24 C25 -4(4) . . . . ?
C23 C24 C25 C26 2(4) . . . . ?
C24 C25 C26 N3 3(4) . . . . ?
C26 N3 C22 C21 178(2) . . . . ?
C26 N3 C22 C23 4(4) . . . . ?
C27 O5 C17 C16 174(2) . . . . ?
C27 O5 C17 C18 -10(3) . . . . ?
C28 O6 C19 C18 -9(3) . . . . ?
C28 O6 C19 C20 173(2) . . . . ?
C29 N2 C33 C32 -1(4) . . . . ?
C29 N2 C33 C34 179(2) . . . . ?
C29 C30 C31 C32 3(4) . . . . ?
C30 C31 C32 C33 -2(4) . . . . ?
C31 C32 C33 N2 1(4) . . . . ?
C31 C32 C33 C34 -179(2) . . . . ?
C32 C33 C34 C35 173(2) . . . . ?
C32 C33 C34 C39 -6(4) . . . . ?
C33 N2 C29 C30 2(4) . . . . ?
C33 C34 C35 Au2 0(3) . . . . ?
C33 C34 C35 C36 -174(2) . . . . ?
C33 C34 C39 C38 -180(2) . . . . ?
C34 C35 C36 O3 175(2) . . . . ?
C34 C35 C36 C37 -6(4) . . . . ?
C35 C34 C39 C38 1(4) . . . . ?
C35 C36 C37 C38 0(4) . . . . ?
C36 C37 C38 O4 -178(2) . . . . ?
C36 C37 C38 C39 6(4) . . . . ?
C37 C38 C39 C34 -7(4) . . . . ?
C39 C34 C35 Au2 179.5(19) . . . . ?
C39 C34 C35 C36 5(4) . . . . ?
C40 O4 C38 C37 7(3) . . . . ?
C40 O4 C38 C39 -177(2) . . . . ?
C41 O3 C36 C35 -173(2) . . . . ?
C41 O3 C36 C37 7(3) . . . . ?
F7 C45 C46 O11 37(3) . . . . ?
F7 C45 C46 O12 -150(2) . . . . ?
F8 C45 C46 O11 158(2) . . . . ?
F8 C45 C46 O12 -28(3) . . . . ?
F9 C45 C46 O11 -79(3) . . . . ?
F9 C45 C46 O12 95(3) . . . . ?
O13 C47 C48 F10 148(3) . . . . ?
O13 C47 C48 F11 -89(4) . . . . ?
O13 C47 C48 F12 30(4) . . . . ?
O14 C47 C48 F10 -37(4) . . . . ?
O14 C47 C48 F11 86(3) . . . . ?
O14 C47 C48 F12 -155(3) . . . . ?
